data_7201280
loop_
_publ_author_name
'Thu\'ery, Pierre'

_publ_section_title
;
 Structural variability in uranyl--lanthanide heterometallic complexes
 with DOTA and oxalato ligands
;
_journal_issue 11
_journal_name_full CrystEngComm
_journal_page_first 2319
_journal_paper_doi 10.1039/b907392b
_journal_volume 11
_journal_year 2009
_chemical_formula_sum 'C34 H48 Eu2 N8 O24 U2'
_chemical_formula_weight 1732.78
_space_group_IT_number 14
_symmetry_cell_setting monoclinic
_symmetry_space_group_name_Hall '-P 2ybc'
_symmetry_space_group_name_H-M 'P 1 21/c 1'
_atom_sites_solution_hydrogens geom
_atom_sites_solution_primary direct
_atom_sites_solution_secondary difmap
_audit_creation_method SHELXL-97
_cell_angle_alpha 90.00
_cell_angle_beta 93.309(6)
_cell_angle_gamma 90.00
_cell_formula_units_Z 2
_cell_length_a 13.1694(13)
_cell_length_b 8.6230(7)
_cell_length_c 20.3522(14)
_cell_measurement_reflns_used 82004
_cell_measurement_temperature 100(2)
_cell_measurement_theta_max 25.68
_cell_measurement_theta_min 2.46
_cell_volume 2307.3(3)
_computing_cell_refinement 'HKL2000 (Otwinowski & Minor, 1997)'
_computing_data_collection 'COLLECT (Nonius, 1998)'
_computing_data_reduction 'HKL2000 (Otwinowski & Minor, 1997)'
_computing_molecular_graphics 'SHELXTL (Sheldrick, 1999)'
_computing_publication_material 'SHELXTL (Sheldrick, 1999); PLATON (Spek, 2003)'
_computing_structure_refinement 'SHELXL-97 (Sheldrick, 1997)'
_computing_structure_solution 'SHELXS-97 (Sheldrick, 1997)'
_diffrn_ambient_temperature 100(2)
_diffrn_measured_fraction_theta_full 0.999
_diffrn_measured_fraction_theta_max 0.999
_diffrn_measurement_device_type 'Nonius Kappa-CCD area-detector diffractometer'
_diffrn_measurement_method 'two \f and seven \w scans with 2\% steps (479 frames)'
_diffrn_radiation_monochromator graphite
_diffrn_radiation_source 'fine-focus sealed tube'
_diffrn_radiation_type MoK\a
_diffrn_radiation_wavelength 0.71073
_diffrn_reflns_av_R_equivalents 0.0411
_diffrn_reflns_av_sigmaI/netI 0.0543
_diffrn_reflns_limit_h_max 16
_diffrn_reflns_limit_h_min -15
_diffrn_reflns_limit_k_max 10
_diffrn_reflns_limit_k_min -10
_diffrn_reflns_limit_l_max 24
_diffrn_reflns_limit_l_min -24
_diffrn_reflns_number 82004
_diffrn_reflns_theta_full 25.68
_diffrn_reflns_theta_max 25.68
_diffrn_reflns_theta_min 2.46
_diffrn_standards_decay_% 0
_diffrn_standards_interval_time 0
_diffrn_standards_number 0
_exptl_absorpt_coefficient_mu 9.774
_exptl_absorpt_correction_T_max 0.746
_exptl_absorpt_correction_T_min 0.202
_exptl_absorpt_correction_type multi-scan
_exptl_absorpt_process_details 'SCALEPACK (Otwinowski & Minor, 1997)'
_exptl_crystal_colour 'translucent light yellow'
_exptl_crystal_density_diffrn 2.494
_exptl_crystal_density_method 'not measured'
_exptl_crystal_description platelet
_exptl_crystal_F_000 1620
_exptl_crystal_size_max 0.20
_exptl_crystal_size_mid 0.18
_exptl_crystal_size_min 0.03
_refine_diff_density_max 0.893
_refine_diff_density_min -1.454
_refine_diff_density_rms 0.195
_refine_ls_extinction_method none
_refine_ls_goodness_of_fit_ref 0.993
_refine_ls_hydrogen_treatment constr
_refine_ls_matrix_type full
_refine_ls_number_parameters 316
_refine_ls_number_reflns 4379
_refine_ls_number_restraints 0
_refine_ls_restrained_S_all 0.993
_refine_ls_R_factor_all 0.0484
_refine_ls_R_factor_gt 0.0329
_refine_ls_shift/su_max 0.000
_refine_ls_shift/su_mean 0.000
_refine_ls_structure_factor_coef Fsqd
_refine_ls_weighting_details 'calc w=1/[\s^2^(Fo^2^)+(0.0352P)^2^] where P=(Fo^2^+2Fc^2^)/3'
_refine_ls_weighting_scheme calc
_refine_ls_wR_factor_gt 0.0661
_refine_ls_wR_factor_ref 0.0702
_reflns_number_gt 3518
_reflns_number_total 4379
_reflns_threshold_expression >2sigma(I)
_cod_data_source_file b907392b.txt
_cod_data_source_block 2
_cod_original_sg_symbol_H-M 'P 21/c'
_cod_database_code 7201280

loop_
_symmetry_equiv_pos_as_xyz
'x, y, z'
'-x, y+1/2, -z+1/2'
'-x, -y, -z'
'x, -y-1/2, z-1/2'

loop_
_atom_site_label
_atom_site_type_symbol
_atom_site_fract_x
_atom_site_fract_y
_atom_site_fract_z
_atom_site_U_iso_or_equiv
_atom_site_adp_type
_atom_site_occupancy
_atom_site_symmetry_multiplicity
_atom_site_calc_flag
_atom_site_refinement_flags
_atom_site_disorder_assembly
_atom_site_disorder_group
U U 0.18475(2) 0.67646(3) 0.074504(12) 0.01774(8) Uani 1 1 d . . .
Eu Eu 0.36600(3) 0.41806(4) 0.331034(15) 0.01726(10) Uani 1 1 d . . .
O1 O 0.2855(4) 0.5482(5) 0.2373(2) 0.0213(10) Uani 1 1 d . . .
O2 O 0.1545(4) 0.6767(5) 0.1878(2) 0.0201(10) Uani 1 1 d . . .
O3 O 0.3161(4) 0.6419(5) 0.3923(2) 0.0209(10) Uani 1 1 d . . .
O4 O 0.2848(4) 0.7622(5) 0.4851(2) 0.0200(10) Uani 1 1 d . . .
O5 O 0.5147(4) 0.3872(5) 0.4030(2) 0.0194(10) Uani 1 1 d . . .
O6 O 0.6664(4) 0.2941(5) 0.3828(2) 0.0226(11) Uani 1 1 d . . .
O7 O 0.4736(4) 0.3070(5) 0.2585(2) 0.0197(10) Uani 1 1 d . . .
O8 O 0.5184(4) 0.1237(5) 0.1894(2) 0.0230(11) Uani 1 1 d . . .
O9 O 0.2414(4) 0.4913(5) 0.0835(2) 0.0223(11) Uani 1 1 d . . .
O10 O 0.1230(4) 0.8587(5) 0.0655(2) 0.0230(11) Uani 1 1 d . . .
O11 O 0.0178(4) 0.5571(5) 0.0821(2) 0.0246(11) Uani 1 1 d . . .
O12 O 0.1071(4) 0.5826(6) -0.0315(2) 0.0243(11) Uani 1 1 d . . .
N1 N 0.1620(4) 0.4258(6) 0.3285(3) 0.0211(13) Uani 1 1 d . . .
N2 N 0.3016(4) 0.3520(6) 0.4468(3) 0.0189(12) Uani 1 1 d . . .
N3 N 0.4132(4) 0.1202(6) 0.3705(3) 0.0205(12) Uani 1 1 d . . .
N4 N 0.2768(4) 0.1938(6) 0.2544(3) 0.0204(12) Uani 1 1 d . . .
C1 C 0.1287(5) 0.4254(8) 0.3975(3) 0.0221(15) Uani 1 1 d . . .
H1A H 0.0573 0.3973 0.3972 0.026 Uiso 1 1 calc R . .
H1B H 0.1360 0.5290 0.4158 0.026 Uiso 1 1 calc R . .
C2 C 0.1900(5) 0.3132(7) 0.4404(3) 0.0213(15) Uani 1 1 d . . .
H2A H 0.1635 0.3123 0.4839 0.026 Uiso 1 1 calc R . .
H2B H 0.1817 0.2097 0.4222 0.026 Uiso 1 1 calc R . .
C3 C 0.3601(6) 0.2218(7) 0.4786(3) 0.0229(16) Uani 1 1 d . . .
H3A H 0.3278 0.1909 0.5182 0.028 Uiso 1 1 calc R . .
H3B H 0.4283 0.2572 0.4914 0.028 Uiso 1 1 calc R . .
C4 C 0.3667(6) 0.0825(8) 0.4336(3) 0.0237(16) Uani 1 1 d . . .
H4A H 0.4068 0.0024 0.4563 0.028 Uiso 1 1 calc R . .
H4B H 0.2989 0.0414 0.4241 0.028 Uiso 1 1 calc R . .
C5 C 0.3776(5) -0.0010(7) 0.3216(3) 0.0202(15) Uani 1 1 d . . .
H5A H 0.3736 -0.1004 0.3435 0.024 Uiso 1 1 calc R . .
H5B H 0.4264 -0.0103 0.2878 0.024 Uiso 1 1 calc R . .
C6 C 0.2745(6) 0.0405(7) 0.2899(3) 0.0246(16) Uani 1 1 d . . .
H6A H 0.2529 -0.0401 0.2589 0.030 Uiso 1 1 calc R . .
H6B H 0.2254 0.0457 0.3235 0.030 Uiso 1 1 calc R . .
C7 C 0.1717(5) 0.2389(8) 0.2338(3) 0.0211(15) Uani 1 1 d . . .
H7A H 0.1372 0.1514 0.2125 0.025 Uiso 1 1 calc R . .
H7B H 0.1733 0.3224 0.2020 0.025 Uiso 1 1 calc R . .
C8 C 0.1121(6) 0.2915(8) 0.2918(3) 0.0253(16) Uani 1 1 d . . .
H8A H 0.0442 0.3217 0.2758 0.030 Uiso 1 1 calc R . .
H8B H 0.1058 0.2052 0.3218 0.030 Uiso 1 1 calc R . .
C9 C 0.1333(5) 0.5726(8) 0.2943(3) 0.0215(15) Uani 1 1 d . . .
H9A H 0.1421 0.6585 0.3249 0.026 Uiso 1 1 calc R . .
H9B H 0.0621 0.5684 0.2793 0.026 Uiso 1 1 calc R . .
C10 C 0.1980(6) 0.6004(7) 0.2355(3) 0.0218(16) Uani 1 1 d . . .
C11 C 0.3169(5) 0.4885(7) 0.4896(3) 0.0203(15) Uani 1 1 d . . .
H11A H 0.3850 0.4852 0.5103 0.024 Uiso 1 1 calc R . .
H11B H 0.2692 0.4839 0.5242 0.024 Uiso 1 1 calc R . .
C12 C 0.3025(5) 0.6413(8) 0.4529(3) 0.0205(15) Uani 1 1 d . . .
C13 C 0.5260(5) 0.1172(7) 0.3774(3) 0.0227(16) Uani 1 1 d . . .
H13A H 0.5518 0.0732 0.3378 0.027 Uiso 1 1 calc R . .
H13B H 0.5472 0.0504 0.4140 0.027 Uiso 1 1 calc R . .
C14 C 0.5724(6) 0.2777(8) 0.3889(3) 0.0235(16) Uani 1 1 d . . .
C15 C 0.3396(5) 0.1799(8) 0.1961(3) 0.0220(15) Uani 1 1 d . . .
H15A H 0.3186 0.2579 0.1638 0.026 Uiso 1 1 calc R . .
H15B H 0.3289 0.0787 0.1761 0.026 Uiso 1 1 calc R . .
C16 C 0.4533(6) 0.2010(7) 0.2162(3) 0.0203(15) Uani 1 1 d . . .
C17 C -0.0270(6) 0.4909(8) 0.0326(3) 0.0225(16) Uani 1 1 d . . .

loop_
_atom_site_aniso_label
_atom_site_aniso_U_11
_atom_site_aniso_U_22
_atom_site_aniso_U_33
_atom_site_aniso_U_23
_atom_site_aniso_U_13
_atom_site_aniso_U_12
U 0.01823(15) 0.01797(13) 0.01705(13) -0.00036(10) 0.00129(10) -0.00093(11)
Eu 0.0181(2) 0.01695(17) 0.01684(17) 0.00048(13) 0.00184(13) 0.00023(14)
O1 0.021(3) 0.023(2) 0.020(2) 0.0010(19) 0.000(2) 0.002(2)
O2 0.022(3) 0.023(2) 0.016(2) 0.0002(19) 0.006(2) 0.001(2)
O3 0.024(3) 0.018(2) 0.021(2) 0.0014(19) 0.003(2) 0.000(2)
O4 0.023(3) 0.019(2) 0.019(2) -0.005(2) 0.006(2) -0.001(2)
O5 0.017(3) 0.022(2) 0.019(2) 0.0001(19) -0.0016(19) 0.001(2)
O6 0.015(3) 0.024(3) 0.028(3) 0.001(2) -0.001(2) 0.004(2)
O7 0.021(3) 0.019(2) 0.019(2) -0.0037(19) 0.000(2) 0.000(2)
O8 0.028(3) 0.017(2) 0.025(2) -0.002(2) 0.006(2) 0.005(2)
O9 0.025(3) 0.019(2) 0.023(2) 0.000(2) 0.002(2) 0.004(2)
O10 0.020(3) 0.024(2) 0.025(3) 0.000(2) 0.001(2) 0.006(2)
O11 0.021(3) 0.034(3) 0.019(2) -0.002(2) 0.002(2) -0.004(2)
O12 0.021(3) 0.032(3) 0.019(2) 0.000(2) -0.001(2) -0.007(2)
N1 0.025(3) 0.021(3) 0.018(3) 0.001(2) 0.003(2) 0.000(3)
N2 0.019(3) 0.019(3) 0.019(3) -0.003(2) 0.001(2) 0.002(2)
N3 0.021(3) 0.019(3) 0.022(3) 0.000(2) 0.005(2) -0.001(2)
N4 0.016(3) 0.021(3) 0.025(3) 0.000(2) 0.002(2) 0.002(2)
C1 0.021(4) 0.027(4) 0.018(3) -0.005(3) 0.004(3) -0.002(3)
C2 0.025(4) 0.019(3) 0.021(3) -0.002(3) 0.007(3) -0.003(3)
C3 0.028(4) 0.022(3) 0.019(3) 0.004(3) 0.003(3) 0.005(3)
C4 0.025(4) 0.022(4) 0.025(4) 0.002(3) 0.009(3) 0.000(3)
C5 0.024(4) 0.016(3) 0.021(3) 0.002(3) 0.003(3) -0.005(3)
C6 0.027(4) 0.014(3) 0.034(4) -0.005(3) 0.003(3) -0.005(3)
C7 0.019(4) 0.019(3) 0.025(4) -0.004(3) -0.002(3) -0.004(3)
C8 0.022(4) 0.027(4) 0.027(4) -0.004(3) 0.002(3) 0.001(3)
C9 0.017(4) 0.029(4) 0.018(3) 0.002(3) 0.000(3) 0.006(3)
C10 0.032(5) 0.017(3) 0.016(3) 0.001(3) -0.005(3) -0.002(3)
C11 0.020(4) 0.025(4) 0.017(3) -0.001(3) 0.002(3) -0.001(3)
C12 0.012(4) 0.029(4) 0.020(3) -0.001(3) 0.002(3) -0.003(3)
C13 0.025(4) 0.019(3) 0.024(4) 0.002(3) 0.002(3) 0.003(3)
C14 0.028(5) 0.028(4) 0.014(3) 0.002(3) -0.005(3) 0.002(3)
C15 0.025(4) 0.022(3) 0.019(3) -0.006(3) 0.002(3) 0.004(3)
C16 0.029(4) 0.015(3) 0.017(3) 0.003(3) 0.002(3) 0.000(3)
C17 0.028(4) 0.022(4) 0.018(4) 0.002(3) 0.002(3) 0.003(3)

loop_
_atom_type_symbol
_atom_type_description
_atom_type_scat_dispersion_real
_atom_type_scat_dispersion_imag
_atom_type_scat_source
C C 0.0033 0.0016 'International Tables Vol C Tables 4.2.6.8 and 6.1.1.4'
H H 0.0000 0.0000 'International Tables Vol C Tables 4.2.6.8 and 6.1.1.4'
O O 0.0106 0.0060 'International Tables Vol C Tables 4.2.6.8 and 6.1.1.4'
Eu Eu -0.1578 3.6682 'International Tables Vol C Tables 4.2.6.8 and 6.1.1.4'
U U -9.6767 9.6646 'International Tables Vol C Tables 4.2.6.8 and 6.1.1.4'
N N 0.0061 0.0033 'International Tables Vol C Tables 4.2.6.8 and 6.1.1.4'

loop_
_geom_angle_atom_site_label_1
_geom_angle_atom_site_label_2
_geom_angle_atom_site_label_3
_geom_angle
_geom_angle_site_symmetry_1
_geom_angle_site_symmetry_3
_geom_angle_publ_flag
O9 U O10 177.7(2) . . ?
O9 U O6 90.79(19) . 2_655 ?
O10 U O6 91.35(19) . 2_655 ?
O9 U O2 89.64(18) . . ?
O10 U O2 89.89(18) . . ?
O6 U O2 79.67(16) 2_655 . ?
O9 U O4 91.79(18) . 4_575 ?
O10 U O4 89.68(18) . 4_575 ?
O6 U O4 72.32(16) 2_655 4_575 ?
O2 U O4 151.96(16) . 4_575 ?
O9 U O11 89.35(19) . . ?
O10 U O11 88.34(19) . . ?
O6 U O11 154.33(15) 2_655 . ?
O2 U O11 74.66(15) . . ?
O4 U O11 133.34(15) 4_575 . ?
O9 U O12 86.87(18) . . ?
O10 U O12 92.05(19) . . ?
O6 U O12 139.96(16) 2_655 . ?
O2 U O12 140.20(16) . . ?
O4 U O12 67.82(15) 4_575 . ?
O11 U O12 65.68(15) . . ?
O7 Eu O8 77.08(15) . 2_655 ?
O7 Eu O5 80.49(15) . . ?
O8 Eu O5 71.46(15) 2_655 . ?
O7 Eu O1 86.84(15) . . ?
O8 Eu O1 76.81(16) 2_655 . ?
O5 Eu O1 147.70(16) . . ?
O7 Eu O3 149.06(16) . . ?
O8 Eu O3 71.99(16) 2_655 . ?
O5 Eu O3 90.61(15) . . ?
O1 Eu O3 85.17(15) . . ?
O7 Eu N2 136.75(16) . . ?
O8 Eu N2 124.22(16) 2_655 . ?
O5 Eu N2 73.78(16) . . ?
O1 Eu N2 131.72(16) . . ?
O3 Eu N2 66.16(16) . . ?
O7 Eu N1 130.33(16) . . ?
O8 Eu N1 128.68(17) 2_655 . ?
O5 Eu N1 142.91(15) . . ?
O1 Eu N1 65.06(16) . . ?
O3 Eu N1 71.80(16) . . ?
N2 Eu N1 69.28(16) . . ?
O7 Eu N4 66.29(16) . . ?
O8 Eu N4 133.54(16) 2_655 . ?
O5 Eu N4 125.84(16) . . ?
O1 Eu N4 73.72(16) . . ?
O3 Eu N4 138.37(17) . . ?
N2 Eu N4 102.17(17) . . ?
N1 Eu N4 66.82(16) . . ?
O7 Eu N3 70.33(15) . . ?
O8 Eu N3 127.48(17) 2_655 . ?
O5 Eu N3 63.52(16) . . ?
O1 Eu N3 138.47(16) . . ?
O3 Eu N3 131.33(15) . . ?
N2 Eu N3 67.21(16) . . ?
N1 Eu N3 103.75(17) . . ?
N4 Eu N3 65.49(16) . . ?
C10 O1 Eu 124.1(4) . . ?
C10 O2 U 130.3(4) . . ?
C12 O3 Eu 124.3(4) . . ?
C12 O4 U 135.4(4) . 4_576 ?
C14 O5 Eu 115.4(4) . . ?
C14 O6 U 136.5(4) . 2_645 ?
C16 O7 Eu 128.1(5) . . ?
C16 O8 Eu 160.3(4) . 2_645 ?
C17 O11 U 121.1(4) . . ?
C17 O12 U 119.7(4) 3_565 . ?
C9 N1 C1 111.2(5) . . ?
C9 N1 C8 109.3(5) . . ?
C1 N1 C8 108.7(5) . . ?
C9 N1 Eu 105.0(4) . . ?
C1 N1 Eu 109.2(4) . . ?
C8 N1 Eu 113.4(4) . . ?
C11 N2 C3 107.2(5) . . ?
C11 N2 C2 109.1(5) . . ?
C3 N2 C2 110.4(5) . . ?
C11 N2 Eu 108.6(4) . . ?
C3 N2 Eu 111.7(4) . . ?
C2 N2 Eu 109.7(4) . . ?
C13 N3 C4 111.9(5) . . ?
C13 N3 C5 108.8(5) . . ?
C4 N3 C5 107.0(5) . . ?
C13 N3 Eu 104.6(4) . . ?
C4 N3 Eu 111.0(4) . . ?
C5 N3 Eu 113.6(4) . . ?
C7 N4 C15 110.5(5) . . ?
C7 N4 C6 108.9(5) . . ?
C15 N4 C6 109.8(5) . . ?
C7 N4 Eu 110.1(4) . . ?
C15 N4 Eu 105.9(4) . . ?
C6 N4 Eu 111.7(4) . . ?
N1 C1 C2 111.7(5) . . ?
N1 C1 H1A 109.3 . . ?
C2 C1 H1A 109.3 . . ?
N1 C1 H1B 109.3 . . ?
C2 C1 H1B 109.3 . . ?
H1A C1 H1B 107.9 . . ?
N2 C2 C1 113.3(5) . . ?
N2 C2 H2A 108.9 . . ?
C1 C2 H2A 108.9 . . ?
N2 C2 H2B 108.9 . . ?
C1 C2 H2B 108.9 . . ?
H2A C2 H2B 107.7 . . ?
N2 C3 C4 112.5(5) . . ?
N2 C3 H3A 109.1 . . ?
C4 C3 H3A 109.1 . . ?
N2 C3 H3B 109.1 . . ?
C4 C3 H3B 109.1 . . ?
H3A C3 H3B 107.8 . . ?
N3 C4 C3 112.8(5) . . ?
N3 C4 H4A 109.0 . . ?
C3 C4 H4A 109.0 . . ?
N3 C4 H4B 109.0 . . ?
C3 C4 H4B 109.0 . . ?
H4A C4 H4B 107.8 . . ?
N3 C5 C6 110.9(5) . . ?
N3 C5 H5A 109.5 . . ?
C6 C5 H5A 109.5 . . ?
N3 C5 H5B 109.5 . . ?
C6 C5 H5B 109.5 . . ?
H5A C5 H5B 108.1 . . ?
N4 C6 C5 111.7(6) . . ?
N4 C6 H6A 109.3 . . ?
C5 C6 H6A 109.3 . . ?
N4 C6 H6B 109.3 . . ?
C5 C6 H6B 109.3 . . ?
H6A C6 H6B 107.9 . . ?
N4 C7 C8 112.1(6) . . ?
N4 C7 H7A 109.2 . . ?
C8 C7 H7A 109.2 . . ?
N4 C7 H7B 109.2 . . ?
C8 C7 H7B 109.2 . . ?
H7A C7 H7B 107.9 . . ?
N1 C8 C7 112.5(6) . . ?
N1 C8 H8A 109.1 . . ?
C7 C8 H8A 109.1 . . ?
N1 C8 H8B 109.1 . . ?
C7 C8 H8B 109.1 . . ?
H8A C8 H8B 107.8 . . ?
N1 C9 C10 111.2(5) . . ?
N1 C9 H9A 109.4 . . ?
C10 C9 H9A 109.4 . . ?
N1 C9 H9B 109.4 . . ?
C10 C9 H9B 109.4 . . ?
H9A C9 H9B 108.0 . . ?
O1 C10 O2 125.7(6) . . ?
O1 C10 C9 118.8(6) . . ?
O2 C10 C9 115.4(6) . . ?
N2 C11 C12 113.2(5) . . ?
N2 C11 H11A 108.9 . . ?
C12 C11 H11A 108.9 . . ?
N2 C11 H11B 108.9 . . ?
C12 C11 H11B 108.9 . . ?
H11A C11 H11B 107.8 . . ?
O3 C12 O4 123.2(6) . . ?
O3 C12 C11 117.7(6) . . ?
O4 C12 C11 118.9(5) . . ?
N3 C13 C14 112.9(6) . . ?
N3 C13 H13A 109.0 . . ?
C14 C13 H13A 109.0 . . ?
N3 C13 H13B 109.0 . . ?
C14 C13 H13B 109.0 . . ?
H13A C13 H13B 107.8 . . ?
O5 C14 O6 123.3(7) . . ?
O5 C14 C13 118.4(6) . . ?
O6 C14 C13 118.3(6) . . ?
N4 C15 C16 110.9(5) . . ?
N4 C15 H15A 109.5 . . ?
C16 C15 H15A 109.5 . . ?
N4 C15 H15B 109.5 . . ?
C16 C15 H15B 109.5 . . ?
H15A C15 H15B 108.1 . . ?
O8 C16 O7 124.1(7) . . ?
O8 C16 C15 120.5(6) . . ?
O7 C16 C15 115.3(6) . . ?
O12 C17 O11 127.1(6) 3_565 . ?
O12 C17 C17 118.2(8) 3_565 3_565 ?
O11 C17 C17 114.7(8) . 3_565 ?

loop_
_geom_bond_atom_site_label_1
_geom_bond_atom_site_label_2
_geom_bond_distance
_geom_bond_site_symmetry_2
_geom_bond_publ_flag
U O9 1.767(4) . ?
U O10 1.774(4) . ?
U O6 2.331(5) 2_655 ?
U O2 2.362(4) . ?
U O4 2.368(4) 4_575 ?
U O11 2.441(5) . ?
U O12 2.471(4) . ?
Eu O7 2.312(4) . ?
Eu O8 2.389(4) 2_655 ?
Eu O5 2.392(5) . ?
Eu O1 2.406(4) . ?
Eu O3 2.410(4) . ?
Eu N2 2.612(5) . ?
Eu N1 2.685(6) . ?
Eu N4 2.710(5) . ?
Eu N3 2.751(5) . ?
O1 C10 1.236(9) . ?
O2 C10 1.281(8) . ?
O3 C12 1.257(8) . ?
O4 C12 1.260(8) . ?
O4 U 2.368(4) 4_576 ?
O5 C14 1.255(8) . ?
O6 C14 1.260(9) . ?
O6 U 2.331(5) 2_645 ?
O7 C16 1.272(8) . ?
O8 C16 1.237(8) . ?
O8 Eu 2.389(4) 2_645 ?
O11 C17 1.273(8) . ?
O12 C17 1.229(8) 3_565 ?
N1 C9 1.483(8) . ?
N1 C1 1.496(8) . ?
N1 C8 1.508(8) . ?
N2 C11 1.472(8) . ?
N2 C3 1.488(8) . ?
N2 C2 1.506(9) . ?
N3 C13 1.484(9) . ?
N3 C4 1.491(8) . ?
N3 C5 1.500(8) . ?
N4 C7 1.475(9) . ?
N4 C15 1.489(8) . ?
N4 C6 1.508(8) . ?
C1 C2 1.507(9) . ?
C1 H1A 0.9700 . ?
C1 H1B 0.9700 . ?
C2 H2A 0.9700 . ?
C2 H2B 0.9700 . ?
C3 C4 1.515(9) . ?
C3 H3A 0.9700 . ?
C3 H3B 0.9700 . ?
C4 H4A 0.9700 . ?
C4 H4B 0.9700 . ?
C5 C6 1.512(9) . ?
C5 H5A 0.9700 . ?
C5 H5B 0.9700 . ?
C6 H6A 0.9700 . ?
C6 H6B 0.9700 . ?
C7 C8 1.523(9) . ?
C7 H7A 0.9700 . ?
C7 H7B 0.9700 . ?
C8 H8A 0.9700 . ?
C8 H8B 0.9700 . ?
C9 C10 1.527(9) . ?
C9 H9A 0.9700 . ?
C9 H9B 0.9700 . ?
C11 C12 1.521(9) . ?
C11 H11A 0.9700 . ?
C11 H11B 0.9700 . ?
C13 C14 1.525(9) . ?
C13 H13A 0.9700 . ?
C13 H13B 0.9700 . ?
C15 C16 1.540(10) . ?
C15 H15A 0.9700 . ?
C15 H15B 0.9700 . ?
C17 O12 1.230(8) 3_565 ?
C17 C17 1.548(13) 3_565 ?
